data_4312232
loop_
_publ_author_name
'Michael J. McNevin'
'John R. Hagadorn'

_publ_contact_author_address '215 UCB, Boulder, CO, 80309-0215, USA'
_publ_contact_author_name 'John R. Hagadorn'
_publ_section_title
;
 Dititanium Complexes of Preorganized Binucleating Bis(amidinates)
;
_journal_name_full 'Inorganic Chemistry'
_journal_page_first 8547
_journal_page_last 8554
_journal_paper_doi 10.1021/ic0488841
_journal_volume 43
_journal_year 2004
_chemical_formula_sum 'C39 H50 Cl2 N4 O Ti2'
_chemical_formula_weight 757.53
_chemical_name_common (iPr4Xan)Ti2Cp2Cl2
_chemical_name_systematic
; 
 ? 
;
_space_group_IT_number 14
_symmetry_cell_setting monoclinic
_symmetry_space_group_name_Hall '-P 2yn'
_symmetry_space_group_name_H-M 'P 1 21/n 1'
_atom_sites_solution_hydrogens geom
_atom_sites_solution_primary direct
_atom_sites_solution_secondary difmap
_audit_creation_method SHELXL-97
_cell_angle_alpha 90.00
_cell_angle_beta 92.7880(10)
_cell_angle_gamma 90.00
_cell_formula_units_Z 4
_cell_length_a 10.9048(3)
_cell_length_b 24.8225(6)
_cell_length_c 13.9014(3)
_cell_measurement_reflns_used 8367
_cell_measurement_temperature 141(2)
_cell_measurement_theta_max 30.429
_cell_measurement_theta_min 2.320
_cell_volume 3758.44(16)
_computing_cell_refinement 'SAINT, Bruker'
_computing_data_collection 'SMART, Bruker'
_computing_data_reduction 'SAINT, Bruker'
_computing_molecular_graphics 'SHELXTL, Bruker'
_computing_structure_refinement 'SHELXL-97 (Sheldrick, 1997)'
_computing_structure_solution 'SHELXS-97 (Sheldrick, 1990)'
_diffrn_ambient_temperature 141(2)
_diffrn_measured_fraction_theta_full 1.000
_diffrn_measured_fraction_theta_max 1.000
_diffrn_measurement_device_type 'Siemens SMART CCD'
_diffrn_measurement_method '\w scans'
_diffrn_radiation_monochromator graphite
_diffrn_radiation_source 'fine-focus sealed tube'
_diffrn_radiation_type MoK\a
_diffrn_radiation_wavelength 0.71073
_diffrn_reflns_av_R_equivalents 0.0570
_diffrn_reflns_av_sigmaI/netI 0.0489
_diffrn_reflns_limit_h_max 12
_diffrn_reflns_limit_h_min -12
_diffrn_reflns_limit_k_max 28
_diffrn_reflns_limit_k_min -29
_diffrn_reflns_limit_l_max 16
_diffrn_reflns_limit_l_min -11
_diffrn_reflns_number 21861
_diffrn_reflns_theta_full 25.03
_diffrn_reflns_theta_max 25.03
_diffrn_reflns_theta_min 2.04
_exptl_absorpt_coefficient_mu 0.603
_exptl_absorpt_correction_T_max 0.935
_exptl_absorpt_correction_T_min 0.609
_exptl_absorpt_correction_type multi-scan
_exptl_absorpt_process_details
;
absorption correction applied using SADABS (Blessing, R. H. Acta Crystallogr., 
Sect. A 1995, 51, 33-38)
;
_exptl_crystal_colour orange-brown
_exptl_crystal_density_diffrn 1.339
_exptl_crystal_density_method 'not measured'
_exptl_crystal_description block
_exptl_crystal_F_000 1592
_exptl_crystal_size_max 0.2
_exptl_crystal_size_mid 0.2
_exptl_crystal_size_min 0.15
_refine_diff_density_max 0.544
_refine_diff_density_min -0.351
_refine_diff_density_rms 0.060
_refine_ls_extinction_method none
_refine_ls_goodness_of_fit_ref 1.024
_refine_ls_hydrogen_treatment mixed
_refine_ls_matrix_type full
_refine_ls_number_parameters 443
_refine_ls_number_reflns 6636
_refine_ls_number_restraints 0
_refine_ls_restrained_S_all 1.024
_refine_ls_R_factor_all 0.0591
_refine_ls_R_factor_gt 0.0403
_refine_ls_shift/su_max 0.001
_refine_ls_shift/su_mean 0.000
_refine_ls_structure_factor_coef Fsqd
_refine_ls_weighting_details 'calc w=1/[\s^2^(Fo^2^)+(0.0594P)^2^+0.0000P] where P=(Fo^2^+2Fc^2^)/3'
_refine_ls_weighting_scheme calc
_refine_ls_wR_factor_gt 0.0982
_refine_ls_wR_factor_ref 0.1054
_reflns_number_gt 5049
_reflns_number_total 6636
_reflns_threshold_expression >2sigma(I)
_cod_data_source_file ic0488841si20040813_063613_5.cif
_cod_data_source_block compound_8
_cod_database_code 4312232

loop_
_symmetry_equiv_pos_as_xyz
'x, y, z'
'-x+1/2, y+1/2, -z+1/2'
'-x, -y, -z'
'x-1/2, -y-1/2, z-1/2'

loop_
_atom_site_label
_atom_site_type_symbol
_atom_site_fract_x
_atom_site_fract_y
_atom_site_fract_z
_atom_site_U_iso_or_equiv
_atom_site_adp_type
_atom_site_occupancy
_atom_site_symmetry_multiplicity
_atom_site_calc_flag
_atom_site_refinement_flags
_atom_site_disorder_assembly
_atom_site_disorder_group
Ti1 Ti 0.22157(4) 0.382840(18) 0.90976(3) 0.02147(13) Uani 1 1 d . . .
Ti2 Ti 0.34179(4) 0.252938(18) 0.80563(3) 0.02211(13) Uani 1 1 d . . .
Cl1 Cl 0.41660(5) 0.33028(3) 0.90736(5) 0.02693(16) Uani 1 1 d . . .
Cl2 Cl 0.14582(5) 0.29232(3) 0.85788(4) 0.02592(16) Uani 1 1 d . . .
O1 O 0.27441(14) 0.38685(7) 0.59418(11) 0.0231(4) Uani 1 1 d . . .
N1 N 0.29506(18) 0.44031(9) 0.81944(14) 0.0234(5) Uani 1 1 d . . .
N2 N 0.10059(17) 0.41473(8) 0.79960(14) 0.0230(5) Uani 1 1 d . . .
N3 N 0.44385(18) 0.28781(9) 0.70077(15) 0.0268(5) Uani 1 1 d . . .
N4 N 0.26967(18) 0.24670(9) 0.66107(14) 0.0246(5) Uani 1 1 d . . .
C1 C 0.3735(3) 0.53304(11) 0.8317(2) 0.0358(7) Uani 1 1 d . . .
H1A H 0.2960 0.5454 0.8005 0.054 Uiso 1 1 calc R . .
H1B H 0.4404 0.5566 0.8132 0.054 Uiso 1 1 calc R . .
H1C H 0.3674 0.5340 0.9018 0.054 Uiso 1 1 calc R . .
C2 C 0.3993(2) 0.47552(11) 0.79988(19) 0.0263(6) Uani 1 1 d . . .
H2 H 0.4108 0.4756 0.7290 0.032 Uiso 1 1 calc R . .
C3 C 0.5167(2) 0.45489(12) 0.8511(2) 0.0339(7) Uani 1 1 d . . .
H3A H 0.5054 0.4531 0.9206 0.051 Uiso 1 1 calc R . .
H3B H 0.5845 0.4794 0.8387 0.051 Uiso 1 1 calc R . .
H3C H 0.5356 0.4189 0.8271 0.051 Uiso 1 1 calc R . .
C4 C -0.1171(3) 0.40082(18) 0.8203(2) 0.0591(11) Uani 1 1 d . . .
H4A H -0.0982 0.3683 0.8581 0.089 Uiso 1 1 calc R . .
H4B H -0.1974 0.3968 0.7863 0.089 Uiso 1 1 calc R . .
H4C H -0.1188 0.4320 0.8634 0.089 Uiso 1 1 calc R . .
C5 C -0.0195(2) 0.40915(11) 0.74773(19) 0.0266(6) Uani 1 1 d . . .
H5 H -0.0378 0.4439 0.7134 0.032 Uiso 1 1 calc R . .
C6 C -0.0238(3) 0.36453(12) 0.6733(2) 0.0354(7) Uani 1 1 d . . .
H6A H 0.0402 0.3706 0.6274 0.053 Uiso 1 1 calc R . .
H6B H -0.1044 0.3644 0.6389 0.053 Uiso 1 1 calc R . .
H6C H -0.0099 0.3298 0.7054 0.053 Uiso 1 1 calc R . .
C7 C 0.1939(2) 0.43944(10) 0.76036(17) 0.0218(5) Uani 1 1 d . . .
C8 C 0.1869(2) 0.46462(10) 0.66198(17) 0.0219(5) Uani 1 1 d . . .
C9 C 0.1363(2) 0.51551(10) 0.65223(18) 0.0263(6) Uani 1 1 d . . .
H9 H 0.1059 0.5330 0.7070 0.032 Uiso 1 1 calc R . .
C10 C 0.1292(2) 0.54136(11) 0.56364(18) 0.0290(6) Uani 1 1 d . . .
H10 H 0.0937 0.5762 0.5575 0.035 Uiso 1 1 calc R . .
C11 C 0.1744(2) 0.51585(11) 0.48446(18) 0.0273(6) Uani 1 1 d . . .
H11 H 0.1713 0.5340 0.4242 0.033 Uiso 1 1 calc R . .
C12 C 0.2246(2) 0.46402(10) 0.49055(17) 0.0228(6) Uani 1 1 d . . .
C13 C 0.2290(2) 0.43883(10) 0.58005(18) 0.0218(5) Uani 1 1 d . . .
C14 C 0.3945(3) 0.46855(13) 0.3783(2) 0.0494(9) Uani 1 1 d . . .
H14A H 0.4537 0.4671 0.4337 0.074 Uiso 1 1 calc R . .
H14B H 0.3743 0.5062 0.3635 0.074 Uiso 1 1 calc R . .
H14C H 0.4305 0.4518 0.3224 0.074 Uiso 1 1 calc R . .
C15 C 0.2771(2) 0.43808(11) 0.40245(18) 0.0275(6) Uani 1 1 d . . .
C16 C 0.1825(3) 0.44123(13) 0.31575(19) 0.0440(8) Uani 1 1 d . . .
H16A H 0.2169 0.4242 0.2595 0.066 Uiso 1 1 calc R . .
H16B H 0.1637 0.4791 0.3012 0.066 Uiso 1 1 calc R . .
H16C H 0.1071 0.4225 0.3318 0.066 Uiso 1 1 calc R . .
C17 C 0.3101(2) 0.35780(10) 0.51496(18) 0.0221(6) Uani 1 1 d . . .
C18 C 0.3100(2) 0.37979(11) 0.42316(18) 0.0239(6) Uani 1 1 d . . .
C19 C 0.3483(2) 0.34686(12) 0.34838(19) 0.0313(6) Uani 1 1 d . . .
H19 H 0.3461 0.3606 0.2846 0.038 Uiso 1 1 calc R . .
C20 C 0.3891(3) 0.29516(12) 0.36508(19) 0.0356(7) Uani 1 1 d . . .
H20 H 0.4155 0.2737 0.3134 0.043 Uiso 1 1 calc R . .
C21 C 0.3916(2) 0.27446(12) 0.45794(19) 0.0311(6) Uani 1 1 d . . .
H21 H 0.4210 0.2389 0.4699 0.037 Uiso 1 1 calc R . .
C22 C 0.3514(2) 0.30537(11) 0.53338(18) 0.0237(6) Uani 1 1 d . . .
C23 C 0.3555(2) 0.28017(10) 0.63179(17) 0.0218(6) Uani 1 1 d . . .
C24 C 0.5680(2) 0.36638(12) 0.6371(2) 0.0374(7) Uani 1 1 d . . .
H24A H 0.5548 0.3592 0.5681 0.056 Uiso 1 1 calc R . .
H24B H 0.6482 0.3835 0.6491 0.056 Uiso 1 1 calc R . .
H24C H 0.5034 0.3904 0.6584 0.056 Uiso 1 1 calc R . .
C25 C 0.5643(2) 0.31416(12) 0.6921(2) 0.0332(7) Uani 1 1 d . . .
H25 H 0.5928 0.3235 0.7595 0.040 Uiso 1 1 calc R . .
C26 C 0.6556(3) 0.27342(13) 0.6590(3) 0.0469(8) Uani 1 1 d . . .
H26A H 0.6561 0.2420 0.7017 0.070 Uiso 1 1 calc R . .
H26B H 0.7376 0.2896 0.6606 0.070 Uiso 1 1 calc R . .
H26C H 0.6323 0.2621 0.5930 0.070 Uiso 1 1 calc R . .
C27 C 0.2156(3) 0.17170(12) 0.5511(2) 0.0363(7) Uani 1 1 d . . .
H27A H 0.2881 0.1787 0.5140 0.054 Uiso 1 1 calc R . .
H27B H 0.1497 0.1571 0.5083 0.054 Uiso 1 1 calc R . .
H27C H 0.2366 0.1456 0.6022 0.054 Uiso 1 1 calc R . .
C28 C 0.1726(2) 0.22435(11) 0.59593(18) 0.0265(6) Uani 1 1 d . . .
H28 H 0.1530 0.2509 0.5433 0.032 Uiso 1 1 calc R . .
C29 C 0.0575(2) 0.21393(11) 0.65046(19) 0.0295(6) Uani 1 1 d . . .
H29A H 0.0763 0.1884 0.7028 0.044 Uiso 1 1 calc R . .
H29B H -0.0064 0.1988 0.6064 0.044 Uiso 1 1 calc R . .
H29C H 0.0285 0.2479 0.6773 0.044 Uiso 1 1 calc R . .
C30 C 0.2135(3) 0.45077(13) 1.0300(2) 0.0430(8) Uani 1 1 d . . .
H30 H 0.2350 0.4869 1.0162 0.064 Uiso 1 1 calc R . .
C31 C 0.2941(3) 0.41067(13) 1.06324(19) 0.0366(7) Uani 1 1 d . . .
H31 H 0.3800 0.4146 1.0761 0.055 Uiso 1 1 calc R . .
C32 C 0.2260(3) 0.36344(12) 1.07439(19) 0.0346(7) Uani 1 1 d . . .
H32 H 0.2576 0.3296 1.0956 0.052 Uiso 1 1 calc R . .
C33 C 0.1023(3) 0.37498(13) 1.04852(19) 0.0365(7) Uani 1 1 d . . .
H33 H 0.0355 0.3504 1.0499 0.055 Uiso 1 1 calc R . .
C34 C 0.0954(3) 0.42876(13) 1.0206(2) 0.0413(8) Uani 1 1 d . . .
H34 H 0.0231 0.4473 0.9989 0.062 Uiso 1 1 calc R . .
C35 C 0.4046(3) 0.20101(11) 0.9431(2) 0.0362(7) Uani 1 1 d . . .
H35 H 0.4180 0.2176 1.0043 0.054 Uiso 1 1 calc R . .
C36 C 0.2944(3) 0.17828(11) 0.9076(2) 0.0380(7) Uani 1 1 d . . .
H36 H 0.2202 0.1766 0.9405 0.057 Uiso 1 1 calc R . .
C37 C 0.3121(3) 0.15839(11) 0.8152(2) 0.0387(7) Uani 1 1 d . . .
H37 H 0.2524 0.1409 0.7742 0.058 Uiso 1 1 calc R . .
C38 C 0.4348(3) 0.16910(12) 0.7939(2) 0.0385(7) Uani 1 1 d . . .
H38 H 0.4725 0.1602 0.7358 0.058 Uiso 1 1 calc R . .
C39 C 0.4914(3) 0.19521(12) 0.8737(2) 0.0362(7) Uani 1 1 d . . .
H39 H 0.5744 0.2069 0.8794 0.054 Uiso 1 1 calc R . .

loop_
_atom_site_aniso_label
_atom_site_aniso_U_11
_atom_site_aniso_U_22
_atom_site_aniso_U_33
_atom_site_aniso_U_23
_atom_site_aniso_U_13
_atom_site_aniso_U_12
Ti1 0.0252(2) 0.0218(3) 0.0174(2) -0.00038(18) 0.00066(19) -0.00115(19)
Ti2 0.0262(3) 0.0198(3) 0.0202(2) 0.00262(18) -0.00047(19) 0.00083(19)
Cl1 0.0257(3) 0.0247(4) 0.0299(3) -0.0010(3) -0.0034(3) -0.0003(3)
Cl2 0.0254(3) 0.0237(3) 0.0288(3) -0.0020(3) 0.0020(3) -0.0031(3)
O1 0.0289(9) 0.0204(10) 0.0203(9) 0.0012(7) 0.0036(7) 0.0055(7)
N1 0.0232(11) 0.0260(12) 0.0210(11) -0.0008(9) -0.0002(9) -0.0014(9)
N2 0.0234(11) 0.0211(12) 0.0245(11) -0.0006(9) 0.0009(9) -0.0015(9)
N3 0.0235(11) 0.0320(13) 0.0247(12) 0.0031(10) -0.0020(9) -0.0035(9)
N4 0.0264(11) 0.0265(13) 0.0207(11) 0.0030(9) 0.0007(9) -0.0020(9)
C1 0.0347(15) 0.0296(17) 0.0431(18) -0.0032(13) -0.0001(13) -0.0023(12)
C2 0.0270(14) 0.0268(15) 0.0252(14) 0.0002(11) 0.0020(11) -0.0069(11)
C3 0.0248(14) 0.0360(18) 0.0405(17) 0.0060(13) -0.0034(12) -0.0060(12)
C4 0.0266(16) 0.109(3) 0.042(2) -0.013(2) 0.0043(14) -0.0110(18)
C5 0.0216(13) 0.0285(15) 0.0292(14) -0.0004(12) -0.0044(11) -0.0024(11)
C6 0.0321(15) 0.0346(17) 0.0389(17) -0.0071(13) -0.0066(13) -0.0023(13)
C7 0.0267(13) 0.0170(13) 0.0217(13) -0.0023(10) 0.0017(11) 0.0017(10)
C8 0.0222(12) 0.0208(14) 0.0225(13) 0.0006(10) -0.0013(10) -0.0007(10)
C9 0.0296(14) 0.0242(15) 0.0247(14) -0.0047(11) -0.0028(11) 0.0011(11)
C10 0.0384(15) 0.0201(14) 0.0279(15) 0.0004(11) -0.0043(12) 0.0035(12)
C11 0.0333(14) 0.0253(15) 0.0229(14) 0.0060(11) -0.0035(12) -0.0006(11)
C12 0.0236(13) 0.0218(14) 0.0227(13) 0.0001(10) 0.0000(11) -0.0015(10)
C13 0.0215(12) 0.0182(13) 0.0255(13) 0.0013(10) -0.0012(11) 0.0003(10)
C14 0.0529(19) 0.0349(19) 0.063(2) 0.0041(16) 0.0351(17) -0.0058(15)
C15 0.0341(15) 0.0244(15) 0.0244(14) 0.0044(11) 0.0053(12) 0.0020(12)
C16 0.064(2) 0.047(2) 0.0211(15) -0.0036(13) -0.0045(14) 0.0285(16)
C17 0.0189(12) 0.0227(14) 0.0251(14) -0.0005(11) 0.0038(11) 0.0016(10)
C18 0.0215(13) 0.0265(15) 0.0238(14) 0.0014(11) 0.0031(11) 0.0027(10)
C19 0.0380(15) 0.0353(17) 0.0211(14) 0.0032(12) 0.0053(12) 0.0081(13)
C20 0.0469(17) 0.0375(18) 0.0235(15) -0.0002(12) 0.0132(13) 0.0121(14)
C21 0.0350(15) 0.0284(16) 0.0306(15) 0.0026(12) 0.0093(12) 0.0107(12)
C22 0.0251(13) 0.0254(15) 0.0210(13) 0.0032(11) 0.0040(11) 0.0029(11)
C23 0.0230(13) 0.0213(14) 0.0213(13) 0.0004(10) 0.0043(11) 0.0079(11)
C24 0.0280(15) 0.0335(17) 0.0506(19) -0.0008(14) 0.0005(13) -0.0061(12)
C25 0.0252(14) 0.0311(17) 0.0435(17) 0.0026(13) 0.0036(13) -0.0036(12)
C26 0.0379(17) 0.0385(19) 0.065(2) 0.0010(17) 0.0119(16) 0.0010(14)
C27 0.0314(15) 0.0418(19) 0.0354(16) -0.0120(14) 0.0009(13) -0.0031(13)
C28 0.0269(13) 0.0313(16) 0.0209(13) 0.0019(11) -0.0018(11) -0.0021(12)
C29 0.0277(14) 0.0321(17) 0.0288(15) -0.0018(12) 0.0014(12) -0.0038(12)
C30 0.074(2) 0.0303(18) 0.0253(15) -0.0068(13) 0.0128(15) -0.0033(16)
C31 0.0387(16) 0.052(2) 0.0189(14) -0.0085(13) -0.0002(12) -0.0099(15)
C32 0.0441(17) 0.0382(18) 0.0218(14) 0.0028(12) 0.0048(13) 0.0010(14)
C33 0.0377(16) 0.048(2) 0.0243(15) -0.0085(13) 0.0113(13) -0.0119(14)
C34 0.0472(18) 0.053(2) 0.0237(15) -0.0105(14) 0.0027(14) 0.0180(16)
C35 0.0564(19) 0.0258(16) 0.0257(15) 0.0056(12) -0.0060(14) 0.0057(14)
C36 0.0513(18) 0.0237(16) 0.0399(17) 0.0151(13) 0.0127(15) 0.0053(13)
C37 0.0570(19) 0.0169(15) 0.0404(17) 0.0062(12) -0.0164(15) -0.0027(13)
C38 0.059(2) 0.0305(17) 0.0264(15) 0.0055(12) 0.0052(14) 0.0185(15)
C39 0.0393(16) 0.0313(17) 0.0373(17) 0.0073(13) -0.0055(14) 0.0093(13)

loop_
_atom_type_symbol
_atom_type_description
_atom_type_scat_dispersion_real
_atom_type_scat_dispersion_imag
_atom_type_scat_source
C C 0.0033 0.0016 'International Tables Vol C Tables 4.2.6.8 and 6.1.1.4'
H H 0.0000 0.0000 'International Tables Vol C Tables 4.2.6.8 and 6.1.1.4'
N N 0.0061 0.0033 'International Tables Vol C Tables 4.2.6.8 and 6.1.1.4'
O O 0.0106 0.0060 'International Tables Vol C Tables 4.2.6.8 and 6.1.1.4'
Cl Cl 0.1484 0.1585 'International Tables Vol C Tables 4.2.6.8 and 6.1.1.4'
Ti Ti 0.2776 0.4457 'International Tables Vol C Tables 4.2.6.8 and 6.1.1.4'

loop_
_geom_angle_atom_site_label_1
_geom_angle_atom_site_label_2
_geom_angle_atom_site_label_3
_geom_angle
_geom_angle_site_symmetry_1
_geom_angle_site_symmetry_3
_geom_angle_publ_flag
N1 Ti1 N2 63.56(8) . . ?
N1 Ti1 C32 137.74(9) . . ?
N2 Ti1 C32 139.91(9) . . ?
N1 Ti1 C31 102.94(9) . . ?
N2 Ti1 C31 135.77(10) . . ?
C32 Ti1 C31 34.82(10) . . ?
N1 Ti1 C30 88.09(9) . . ?
N2 Ti1 C30 101.51(10) . . ?
C32 Ti1 C30 57.15(11) . . ?
C31 Ti1 C30 34.26(11) . . ?
N1 Ti1 C33 141.53(10) . . ?
N2 Ti1 C33 105.61(9) . . ?
C32 Ti1 C33 34.68(10) . . ?
C31 Ti1 C33 57.40(10) . . ?
C30 Ti1 C33 56.62(10) . . ?
N1 Ti1 C34 108.08(10) . . ?
N2 Ti1 C34 86.03(9) . . ?
C32 Ti1 C34 56.96(10) . . ?
C31 Ti1 C34 56.94(10) . . ?
C30 Ti1 C34 34.02(11) . . ?
C33 Ti1 C34 33.77(10) . . ?
N1 Ti1 Cl2 125.09(6) . . ?
N2 Ti1 Cl2 86.66(6) . . ?
C32 Ti1 Cl2 95.08(8) . . ?
C31 Ti1 Cl2 128.51(8) . . ?
C30 Ti1 Cl2 145.13(8) . . ?
C33 Ti1 Cl2 88.51(8) . . ?
C34 Ti1 Cl2 114.95(9) . . ?
N1 Ti1 Cl1 89.82(6) . . ?
N2 Ti1 Cl1 133.19(6) . . ?
C32 Ti1 Cl1 85.90(8) . . ?
C31 Ti1 Cl1 85.20(8) . . ?
C30 Ti1 Cl1 116.13(9) . . ?
C33 Ti1 Cl1 117.80(8) . . ?
C34 Ti1 Cl1 140.46(7) . . ?
Cl2 Ti1 Cl1 78.19(2) . . ?
N1 Ti1 C7 32.28(8) . . ?
N2 Ti1 C7 31.89(7) . . ?
C32 Ti1 C7 156.98(10) . . ?
C31 Ti1 C7 127.53(10) . . ?
C30 Ti1 C7 100.23(9) . . ?
C33 Ti1 C7 131.71(10) . . ?
C34 Ti1 C7 102.44(9) . . ?
Cl2 Ti1 C7 103.91(6) . . ?
Cl1 Ti1 C7 110.43(6) . . ?
N1 Ti1 Ti2 101.63(6) . . ?
N2 Ti1 Ti2 104.81(6) . . ?
C32 Ti1 Ti2 101.98(8) . . ?
C31 Ti1 Ti2 119.37(8) . . ?
C30 Ti1 Ti2 153.59(8) . . ?
C33 Ti1 Ti2 116.80(8) . . ?
C34 Ti1 Ti2 150.12(8) . . ?
Cl2 Ti1 Ti2 40.368(17) . . ?
Cl1 Ti1 Ti2 40.575(17) . . ?
C7 Ti1 Ti2 100.93(6) . . ?
N3 Ti2 N4 63.34(8) . . ?
N3 Ti2 C38 94.23(10) . . ?
N4 Ti2 C38 90.65(9) . . ?
N3 Ti2 C39 98.81(10) . . ?
N4 Ti2 C39 123.82(9) . . ?
C38 Ti2 C39 34.99(10) . . ?
N3 Ti2 C37 122.21(10) . . ?
N4 Ti2 C37 86.31(9) . . ?
C38 Ti2 C37 34.90(10) . . ?
C39 Ti2 C37 57.68(11) . . ?
N3 Ti2 C35 130.55(10) . . ?
N4 Ti2 C35 142.97(9) . . ?
C38 Ti2 C35 57.41(10) . . ?
C39 Ti2 C35 34.33(10) . . ?
C37 Ti2 C35 56.90(10) . . ?
N3 Ti2 C36 151.31(10) . . ?
N4 Ti2 C36 114.87(10) . . ?
C38 Ti2 C36 57.20(10) . . ?
C39 Ti2 C36 56.94(11) . . ?
C37 Ti2 C36 34.04(10) . . ?
C35 Ti2 C36 33.92(10) . . ?
N3 Ti2 Cl2 122.72(7) . . ?
N4 Ti2 Cl2 91.20(6) . . ?
C38 Ti2 Cl2 139.08(8) . . ?
C39 Ti2 Cl2 135.63(8) . . ?
C37 Ti2 Cl2 104.52(8) . . ?
C35 Ti2 Cl2 101.30(8) . . ?
C36 Ti2 Cl2 85.33(7) . . ?
N3 Ti2 Cl1 84.56(6) . . ?
N4 Ti2 Cl1 133.33(6) . . ?
C38 Ti2 Cl1 126.59(8) . . ?
C39 Ti2 Cl1 92.28(8) . . ?
C37 Ti2 Cl1 140.35(7) . . ?
C35 Ti2 Cl1 83.58(7) . . ?
C36 Ti2 Cl1 109.40(8) . . ?
Cl2 Ti2 Cl1 78.14(2) . . ?
N3 Ti2 C23 32.04(8) . . ?
N4 Ti2 C23 31.85(8) . . ?
C38 Ti2 C23 97.27(9) . . ?
C39 Ti2 C23 118.67(9) . . ?
C37 Ti2 C23 109.47(9) . . ?
C35 Ti2 C23 152.57(9) . . ?
C36 Ti2 C23 142.78(10) . . ?
Cl2 Ti2 C23 105.44(6) . . ?
Cl1 Ti2 C23 107.68(6) . . ?
N3 Ti2 Ti1 96.95(6) . . ?
N4 Ti2 Ti1 107.67(6) . . ?
C38 Ti2 Ti1 161.38(7) . . ?
C39 Ti2 Ti1 127.88(8) . . ?
C37 Ti2 Ti1 140.21(8) . . ?
C35 Ti2 Ti1 104.20(7) . . ?
C36 Ti2 Ti1 109.99(7) . . ?
Cl2 Ti2 Ti1 40.337(17) . . ?
Cl1 Ti2 Ti1 40.552(17) . . ?
C23 Ti2 Ti1 100.11(6) . . ?
Ti1 Cl1 Ti2 98.87(3) . . ?
Ti1 Cl2 Ti2 99.29(3) . . ?
C17 O1 C13 118.76(18) . . ?
C7 N1 C2 121.1(2) . . ?
C7 N1 Ti1 91.66(15) . . ?
C2 N1 Ti1 147.27(17) . . ?
C7 N2 C5 121.6(2) . . ?
C7 N2 Ti1 90.39(14) . . ?
C5 N2 Ti1 145.61(17) . . ?
C23 N3 C25 128.0(2) . . ?
C23 N3 Ti2 93.01(15) . . ?
C25 N3 Ti2 138.96(18) . . ?
C23 N4 C28 123.0(2) . . ?
C23 N4 Ti2 90.59(15) . . ?
C28 N4 Ti2 146.35(16) . . ?
N1 C2 C3 110.7(2) . . ?
N1 C2 C1 110.3(2) . . ?
C3 C2 C1 110.0(2) . . ?
N2 C5 C6 113.6(2) . . ?
N2 C5 C4 108.9(2) . . ?
C6 C5 C4 110.8(2) . . ?
N2 C7 N1 112.3(2) . . ?
N2 C7 C8 124.1(2) . . ?
N1 C7 C8 123.6(2) . . ?
N2 C7 Ti1 57.72(13) . . ?
N1 C7 Ti1 56.06(12) . . ?
C8 C7 Ti1 169.60(18) . . ?
C9 C8 C13 118.8(2) . . ?
C9 C8 C7 118.1(2) . . ?
C13 C8 C7 123.0(2) . . ?
C8 C9 C10 120.9(2) . . ?
C11 C10 C9 119.3(2) . . ?
C10 C11 C12 121.8(2) . . ?
C13 C12 C11 117.6(2) . . ?
C13 C12 C15 122.1(2) . . ?
C11 C12 C15 120.2(2) . . ?
C12 C13 O1 122.6(2) . . ?
C12 C13 C8 121.5(2) . . ?
O1 C13 C8 115.9(2) . . ?
C18 C15 C12 110.3(2) . . ?
C18 C15 C14 108.6(2) . . ?
C12 C15 C14 108.5(2) . . ?
C18 C15 C16 109.8(2) . . ?
C12 C15 C16 110.0(2) . . ?
C14 C15 C16 109.6(2) . . ?
C18 C17 O1 122.5(2) . . ?
C18 C17 C22 121.4(2) . . ?
O1 C17 C22 116.0(2) . . ?
C17 C18 C19 117.7(2) . . ?
C17 C18 C15 122.7(2) . . ?
C19 C18 C15 119.5(2) . . ?
C20 C19 C18 121.7(2) . . ?
C19 C20 C21 119.6(3) . . ?
C22 C21 C20 120.4(3) . . ?
C21 C22 C17 119.2(2) . . ?
C21 C22 C23 117.5(2) . . ?
C17 C22 C23 123.4(2) . . ?
N4 C23 N3 111.2(2) . . ?
N4 C23 C22 123.2(2) . . ?
N3 C23 C22 125.6(2) . . ?
N4 C23 Ti2 57.56(12) . . ?
N3 C23 Ti2 54.95(12) . . ?
C22 C23 Ti2 169.62(17) . . ?
N3 C25 C26 109.3(2) . . ?
N3 C25 C24 117.9(2) . . ?
C26 C25 C24 112.8(2) . . ?
N4 C28 C29 110.2(2) . . ?
N4 C28 C27 110.4(2) . . ?
C29 C28 C27 109.5(2) . . ?
C31 C30 C34 108.4(3) . . ?
C31 C30 Ti1 71.44(16) . . ?
C34 C30 Ti1 73.89(17) . . ?
C30 C31 C32 107.8(3) . . ?
C30 C31 Ti1 74.30(16) . . ?
C32 C31 Ti1 72.34(16) . . ?
C31 C32 C33 107.9(3) . . ?
C31 C32 Ti1 72.84(16) . . ?
C33 C32 Ti1 74.59(16) . . ?
C34 C33 C32 107.7(3) . . ?
C34 C33 Ti1 73.74(16) . . ?
C32 C33 Ti1 70.72(15) . . ?
C33 C34 C30 108.2(3) . . ?
C33 C34 Ti1 72.49(16) . . ?
C30 C34 Ti1 72.08(16) . . ?
C39 C35 C36 108.4(3) . . ?
C39 C35 Ti2 71.21(15) . . ?
C36 C35 Ti2 74.08(15) . . ?
C35 C36 C37 108.2(3) . . ?
C35 C36 Ti2 72.00(16) . . ?
C37 C36 Ti2 71.77(16) . . ?
C36 C37 C38 107.5(3) . . ?
C36 C37 Ti2 74.19(16) . . ?
C38 C37 Ti2 70.64(16) . . ?
C39 C38 C37 107.9(3) . . ?
C39 C38 Ti2 72.99(17) . . ?
C37 C38 Ti2 74.46(16) . . ?
C35 C39 C38 108.0(3) . . ?
C35 C39 Ti2 74.46(16) . . ?
C38 C39 Ti2 72.03(16) . . ?

loop_
_geom_bond_atom_site_label_1
_geom_bond_atom_site_label_2
_geom_bond_distance
_geom_bond_site_symmetry_2
_geom_bond_publ_flag
Ti1 N1 2.086(2) . ?
Ti1 N2 2.125(2) . ?
Ti1 C32 2.337(3) . ?
Ti1 C31 2.343(3) . ?
Ti1 C30 2.379(3) . ?
Ti1 C33 2.387(3) . ?
Ti1 C34 2.402(3) . ?
Ti1 Cl2 2.4886(8) . ?
Ti1 Cl1 2.4966(7) . ?
Ti1 C7 2.513(2) . ?
Ti1 Ti2 3.7942(7) . ?
Ti2 N3 2.067(2) . ?
Ti2 N4 2.128(2) . ?
Ti2 C38 2.324(3) . ?
Ti2 C39 2.337(3) . ?
Ti2 C37 2.374(3) . ?
Ti2 C35 2.378(3) . ?
Ti2 C36 2.405(3) . ?
Ti2 Cl2 2.4902(8) . ?
Ti2 Cl1 2.4978(8) . ?
Ti2 C23 2.521(2) . ?
O1 C17 1.388(3) . ?
O1 C13 1.392(3) . ?
N1 C7 1.343(3) . ?
N1 C2 1.470(3) . ?
N2 C7 1.328(3) . ?
N2 C5 1.470(3) . ?
N3 C23 1.339(3) . ?
N3 C25 1.478(3) . ?
N4 C23 1.330(3) . ?
N4 C28 1.468(3) . ?
C1 C2 1.525(4) . ?
C2 C3 1.523(3) . ?
C4 C5 1.516(4) . ?
C5 C6 1.515(4) . ?
C7 C8 1.502(3) . ?
C8 C9 1.383(4) . ?
C8 C13 1.403(3) . ?
C9 C10 1.387(4) . ?
C10 C11 1.381(4) . ?
C11 C12 1.399(4) . ?
C12 C13 1.391(3) . ?
C12 C15 1.520(3) . ?
C14 C15 1.538(4) . ?
C15 C18 1.515(4) . ?
C15 C16 1.550(4) . ?
C17 C18 1.388(3) . ?
C17 C22 1.396(4) . ?
C18 C19 1.402(4) . ?
C19 C20 1.374(4) . ?
C20 C21 1.388(4) . ?
C21 C22 1.388(4) . ?
C22 C23 1.503(3) . ?
C24 C25 1.507(4) . ?
C25 C26 1.506(4) . ?
C27 C28 1.531(4) . ?
C28 C29 1.520(3) . ?
C30 C31 1.391(4) . ?
C30 C34 1.399(4) . ?
C31 C32 1.400(4) . ?
C32 C33 1.409(4) . ?
C33 C34 1.391(4) . ?
C35 C39 1.392(4) . ?
C35 C36 1.395(4) . ?
C36 C37 1.399(4) . ?
C37 C38 1.410(4) . ?
C38 C39 1.401(4) . ?

loop_
_geom_torsion_atom_site_label_1
_geom_torsion_atom_site_label_2
_geom_torsion_atom_site_label_3
_geom_torsion_atom_site_label_4
_geom_torsion
_geom_torsion_site_symmetry_1
_geom_torsion_site_symmetry_2
_geom_torsion_site_symmetry_3
_geom_torsion_site_symmetry_4
_geom_torsion_publ_flag
N1 Ti1 Ti2 N3 2.64(8) . . . . ?
N2 Ti1 Ti2 N3 68.06(8) . . . . ?
C32 Ti1 Ti2 N3 -142.06(9) . . . . ?
C31 Ti1 Ti2 N3 -109.59(10) . . . . ?
C30 Ti1 Ti2 N3 -107.13(19) . . . . ?
C33 Ti1 Ti2 N3 -175.49(10) . . . . ?
C34 Ti1 Ti2 N3 176.50(15) . . . . ?
Cl2 Ti1 Ti2 N3 134.24(7) . . . . ?
Cl1 Ti1 Ti2 N3 -73.17(6) . . . . ?
C7 Ti1 Ti2 N3 35.56(8) . . . . ?
N1 Ti1 Ti2 N4 -61.54(8) . . . . ?
N2 Ti1 Ti2 N4 3.89(8) . . . . ?
C32 Ti1 Ti2 N4 153.76(9) . . . . ?
C31 Ti1 Ti2 N4 -173.76(10) . . . . ?
C30 Ti1 Ti2 N4 -171.30(18) . . . . ?
C33 Ti1 Ti2 N4 120.34(10) . . . . ?
C34 Ti1 Ti2 N4 112.32(16) . . . . ?
Cl2 Ti1 Ti2 N4 70.06(6) . . . . ?
Cl1 Ti1 Ti2 N4 -137.35(6) . . . . ?
C7 Ti1 Ti2 N4 -28.61(8) . . . . ?
N1 Ti1 Ti2 C38 129.1(3) . . . . ?
N2 Ti1 Ti2 C38 -165.4(3) . . . . ?
C32 Ti1 Ti2 C38 -15.6(3) . . . . ?
C31 Ti1 Ti2 C38 16.9(3) . . . . ?
C30 Ti1 Ti2 C38 19.4(3) . . . . ?
C33 Ti1 Ti2 C38 -49.0(3) . . . . ?
C34 Ti1 Ti2 C38 -57.0(3) . . . . ?
Cl2 Ti1 Ti2 C38 -99.3(3) . . . . ?
Cl1 Ti1 Ti2 C38 53.3(3) . . . . ?
C7 Ti1 Ti2 C38 162.1(3) . . . . ?
N1 Ti1 Ti2 C39 109.51(11) . . . . ?
N2 Ti1 Ti2 C39 174.94(11) . . . . ?
C32 Ti1 Ti2 C39 -35.18(12) . . . . ?
C31 Ti1 Ti2 C39 -2.71(13) . . . . ?
C30 Ti1 Ti2 C39 -0.2(2) . . . . ?
C33 Ti1 Ti2 C39 -68.61(13) . . . . ?
C34 Ti1 Ti2 C39 -76.62(18) . . . . ?
Cl2 Ti1 Ti2 C39 -118.88(10) . . . . ?
Cl1 Ti1 Ti2 C39 33.71(10) . . . . ?
C7 Ti1 Ti2 C39 142.44(11) . . . . ?
N1 Ti1 Ti2 C37 -167.62(12) . . . . ?
N2 Ti1 Ti2 C37 -102.20(12) . . . . ?
C32 Ti1 Ti2 C37 47.68(13) . . . . ?
C31 Ti1 Ti2 C37 80.15(14) . . . . ?
C30 Ti1 Ti2 C37 82.6(2) . . . . ?
C33 Ti1 Ti2 C37 14.25(14) . . . . ?
C34 Ti1 Ti2 C37 6.24(19) . . . . ?
Cl2 Ti1 Ti2 C37 -36.02(11) . . . . ?
Cl1 Ti1 Ti2 C37 116.57(11) . . . . ?
C7 Ti1 Ti2 C37 -134.70(12) . . . . ?
N1 Ti1 Ti2 C35 137.58(9) . . . . ?
N2 Ti1 Ti2 C35 -157.00(9) . . . . ?
C32 Ti1 Ti2 C35 -7.12(11) . . . . ?
C31 Ti1 Ti2 C35 25.36(11) . . . . ?
C30 Ti1 Ti2 C35 27.82(19) . . . . ?
C33 Ti1 Ti2 C35 -40.55(11) . . . . ?
C34 Ti1 Ti2 C35 -48.56(17) . . . . ?
Cl2 Ti1 Ti2 C35 -90.82(8) . . . . ?
Cl1 Ti1 Ti2 C35 61.77(8) . . . . ?
C7 Ti1 Ti2 C35 170.50(10) . . . . ?
N1 Ti1 Ti2 C36 172.61(10) . . . . ?
N2 Ti1 Ti2 C36 -121.96(10) . . . . ?
C32 Ti1 Ti2 C36 27.91(11) . . . . ?
C31 Ti1 Ti2 C36 60.39(12) . . . . ?
C30 Ti1 Ti2 C36 62.9(2) . . . . ?
C33 Ti1 Ti2 C36 -5.51(11) . . . . ?
C34 Ti1 Ti2 C36 -13.52(17) . . . . ?
Cl2 Ti1 Ti2 C36 -55.78(9) . . . . ?
Cl1 Ti1 Ti2 C36 96.81(8) . . . . ?
C7 Ti1 Ti2 C36 -154.46(10) . . . . ?
N1 Ti1 Ti2 Cl2 -131.60(6) . . . . ?
N2 Ti1 Ti2 Cl2 -66.18(6) . . . . ?
C32 Ti1 Ti2 Cl2 83.70(8) . . . . ?
C31 Ti1 Ti2 Cl2 116.18(9) . . . . ?
C30 Ti1 Ti2 Cl2 118.64(18) . . . . ?
C33 Ti1 Ti2 Cl2 50.27(8) . . . . ?
C34 Ti1 Ti2 Cl2 42.26(15) . . . . ?
Cl1 Ti1 Ti2 Cl2 152.59(4) . . . . ?
C7 Ti1 Ti2 Cl2 -98.68(6) . . . . ?
N1 Ti1 Ti2 Cl1 75.81(6) . . . . ?
N2 Ti1 Ti2 Cl1 141.23(6) . . . . ?
C32 Ti1 Ti2 Cl1 -68.89(8) . . . . ?
C31 Ti1 Ti2 Cl1 -36.41(8) . . . . ?
C30 Ti1 Ti2 Cl1 -33.96(18) . . . . ?
C33 Ti1 Ti2 Cl1 -102.32(8) . . . . ?
C34 Ti1 Ti2 Cl1 -110.33(15) . . . . ?
Cl2 Ti1 Ti2 Cl1 -152.59(4) . . . . ?
C7 Ti1 Ti2 Cl1 108.73(6) . . . . ?
N1 Ti1 Ti2 C23 -29.62(8) . . . . ?
N2 Ti1 Ti2 C23 35.81(8) . . . . ?
C32 Ti1 Ti2 C23 -174.32(9) . . . . ?
C31 Ti1 Ti2 C23 -141.84(10) . . . . ?
C30 Ti1 Ti2 C23 -139.38(18) . . . . ?
C33 Ti1 Ti2 C23 152.26(10) . . . . ?
C34 Ti1 Ti2 C23 144.25(16) . . . . ?
Cl2 Ti1 Ti2 C23 101.99(6) . . . . ?
Cl1 Ti1 Ti2 C23 -105.42(6) . . . . ?
C7 Ti1 Ti2 C23 3.31(8) . . . . ?
N1 Ti1 Cl1 Ti2 -108.27(6) . . . . ?
N2 Ti1 Cl1 Ti2 -56.13(9) . . . . ?
C32 Ti1 Cl1 Ti2 113.80(8) . . . . ?
C31 Ti1 Cl1 Ti2 148.72(8) . . . . ?
C30 Ti1 Cl1 Ti2 163.94(8) . . . . ?
C33 Ti1 Cl1 Ti2 99.68(8) . . . . ?
C34 Ti1 Cl1 Ti2 132.80(13) . . . . ?
Cl2 Ti1 Cl1 Ti2 17.74(2) . . . . ?
C7 Ti1 Cl1 Ti2 -82.88(6) . . . . ?
N3 Ti2 Cl1 Ti1 107.36(6) . . . . ?
N4 Ti2 Cl1 Ti1 62.56(8) . . . . ?
C38 Ti2 Cl1 Ti1 -161.40(9) . . . . ?
C39 Ti2 Cl1 Ti1 -154.00(8) . . . . ?
C37 Ti2 Cl1 Ti1 -116.24(13) . . . . ?
C35 Ti2 Cl1 Ti1 -120.74(8) . . . . ?
C36 Ti2 Cl1 Ti1 -98.39(8) . . . . ?
Cl2 Ti2 Cl1 Ti1 -17.73(3) . . . . ?
C23 Ti2 Cl1 Ti1 84.90(6) . . . . ?
N1 Ti1 Cl2 Ti2 63.51(7) . . . . ?
N2 Ti1 Cl2 Ti2 117.63(6) . . . . ?
C32 Ti1 Cl2 Ti2 -102.54(8) . . . . ?
C31 Ti1 Cl2 Ti2 -91.81(10) . . . . ?
C30 Ti1 Cl2 Ti2 -136.94(15) . . . . ?
C33 Ti1 Cl2 Ti2 -136.63(8) . . . . ?
C34 Ti1 Cl2 Ti2 -158.32(8) . . . . ?
Cl1 Ti1 Cl2 Ti2 -17.81(3) . . . . ?
C7 Ti1 Cl2 Ti2 90.59(6) . . . . ?
N3 Ti2 Cl2 Ti1 -57.70(8) . . . . ?
N4 Ti2 Cl2 Ti1 -116.37(6) . . . . ?
C38 Ti2 Cl2 Ti1 151.24(11) . . . . ?
C39 Ti2 Cl2 Ti1 98.79(12) . . . . ?
C37 Ti2 Cl2 Ti1 157.12(7) . . . . ?
C35 Ti2 Cl2 Ti1 98.69(8) . . . . ?
C36 Ti2 Cl2 Ti1 128.77(8) . . . . ?
Cl1 Ti2 Cl2 Ti1 17.81(3) . . . . ?
C23 Ti2 Cl2 Ti1 -87.49(6) . . . . ?
N2 Ti1 N1 C7 -8.80(13) . . . . ?
C32 Ti1 N1 C7 -145.11(16) . . . . ?
C31 Ti1 N1 C7 -143.77(15) . . . . ?
C30 Ti1 N1 C7 -112.66(16) . . . . ?
C33 Ti1 N1 C7 -90.60(19) . . . . ?
C34 Ti1 N1 C7 -84.69(16) . . . . ?
Cl2 Ti1 N1 C7 55.81(16) . . . . ?
Cl1 Ti1 N1 C7 131.19(14) . . . . ?
Ti2 Ti1 N1 C7 92.10(14) . . . . ?
N2 Ti1 N1 C2 171.2(3) . . . . ?
C32 Ti1 N1 C2 34.9(4) . . . . ?
C31 Ti1 N1 C2 36.2(3) . . . . ?
C30 Ti1 N1 C2 67.3(3) . . . . ?
C33 Ti1 N1 C2 89.4(3) . . . . ?
C34 Ti1 N1 C2 95.3(3) . . . . ?
Cl2 Ti1 N1 C2 -124.2(3) . . . . ?
Cl1 Ti1 N1 C2 -48.8(3) . . . . ?
C7 Ti1 N1 C2 -180.0(4) . . . . ?
Ti2 Ti1 N1 C2 -87.9(3) . . . . ?
N1 Ti1 N2 C7 8.89(14) . . . . ?
C32 Ti1 N2 C7 142.75(17) . . . . ?
C31 Ti1 N2 C7 90.14(18) . . . . ?
C30 Ti1 N2 C7 90.89(16) . . . . ?
C33 Ti1 N2 C7 149.15(15) . . . . ?
C34 Ti1 N2 C7 121.35(16) . . . . ?
Cl2 Ti1 N2 C7 -123.33(14) . . . . ?
Cl1 Ti1 N2 C7 -52.96(17) . . . . ?
Ti2 Ti1 N2 C7 -86.92(14) . . . . ?
N1 Ti1 N2 C5 168.6(3) . . . . ?
C32 Ti1 N2 C5 -57.6(3) . . . . ?
C31 Ti1 N2 C5 -110.2(3) . . . . ?
C30 Ti1 N2 C5 -109.4(3) . . . . ?
C33 Ti1 N2 C5 -51.2(3) . . . . ?
C34 Ti1 N2 C5 -79.0(3) . . . . ?
Cl2 Ti1 N2 C5 36.3(3) . . . . ?
Cl1 Ti1 N2 C5 106.7(3) . . . . ?
C7 Ti1 N2 C5 159.7(4) . . . . ?
Ti2 Ti1 N2 C5 72.7(3) . . . . ?
N4 Ti2 N3 C23 8.35(14) . . . . ?
C38 Ti2 N3 C23 96.95(16) . . . . ?
C39 Ti2 N3 C23 131.88(16) . . . . ?
C37 Ti2 N3 C23 74.68(17) . . . . ?
C35 Ti2 N3 C23 146.60(15) . . . . ?
C36 Ti2 N3 C23 102.0(2) . . . . ?
Cl2 Ti2 N3 C23 -64.52(16) . . . . ?
Cl1 Ti2 N3 C23 -136.66(14) . . . . ?
Ti1 Ti2 N3 C23 -97.97(14) . . . . ?
N4 Ti2 N3 C25 -173.5(3) . . . . ?
C38 Ti2 N3 C25 -84.9(3) . . . . ?
C39 Ti2 N3 C25 -50.0(3) . . . . ?
C37 Ti2 N3 C25 -107.2(3) . . . . ?
C35 Ti2 N3 C25 -35.3(3) . . . . ?
C36 Ti2 N3 C25 -79.9(3) . . . . ?
Cl2 Ti2 N3 C25 113.6(3) . . . . ?
Cl1 Ti2 N3 C25 41.5(3) . . . . ?
C23 Ti2 N3 C25 178.1(4) . . . . ?
Ti1 Ti2 N3 C25 80.2(3) . . . . ?
N3 Ti2 N4 C23 -8.39(14) . . . . ?
C38 Ti2 N4 C23 -102.80(16) . . . . ?
C39 Ti2 N4 C23 -90.91(17) . . . . ?
C37 Ti2 N4 C23 -137.44(16) . . . . ?
C35 Ti2 N4 C23 -131.23(18) . . . . ?
C36 Ti2 N4 C23 -156.51(15) . . . . ?
Cl2 Ti2 N4 C23 118.08(14) . . . . ?
Cl1 Ti2 N4 C23 43.32(17) . . . . ?
Ti1 Ti2 N4 C23 80.59(14) . . . . ?
N3 Ti2 N4 C28 175.4(3) . . . . ?
C38 Ti2 N4 C28 81.0(3) . . . . ?
C39 Ti2 N4 C28 92.9(3) . . . . ?
C37 Ti2 N4 C28 46.3(3) . . . . ?
C35 Ti2 N4 C28 52.5(4) . . . . ?
C36 Ti2 N4 C28 27.3(3) . . . . ?
Cl2 Ti2 N4 C28 -58.1(3) . . . . ?
Cl1 Ti2 N4 C28 -132.9(3) . . . . ?
C23 Ti2 N4 C28 -176.2(4) . . . . ?
Ti1 Ti2 N4 C28 -95.6(3) . . . . ?
C7 N1 C2 C3 -158.4(2) . . . . ?
Ti1 N1 C2 C3 21.6(4) . . . . ?
C7 N1 C2 C1 79.6(3) . . . . ?
Ti1 N1 C2 C1 -100.4(3) . . . . ?
C7 N2 C5 C6 78.6(3) . . . . ?
Ti1 N2 C5 C6 -77.3(4) . . . . ?
C7 N2 C5 C4 -157.4(3) . . . . ?
Ti1 N2 C5 C4 46.7(4) . . . . ?
C5 N2 C7 N1 179.9(2) . . . . ?
Ti1 N2 C7 N1 -13.4(2) . . . . ?
C5 N2 C7 C8 1.1(4) . . . . ?
Ti1 N2 C7 C8 167.8(2) . . . . ?
C5 N2 C7 Ti1 -166.7(2) . . . . ?
C2 N1 C7 N2 -166.3(2) . . . . ?
Ti1 N1 C7 N2 13.7(2) . . . . ?
C2 N1 C7 C8 12.5(4) . . . . ?
Ti1 N1 C7 C8 -167.5(2) . . . . ?
C2 N1 C7 Ti1 180.0(3) . . . . ?
N1 Ti1 C7 N2 -165.0(2) . . . . ?
C32 Ti1 C7 N2 -85.4(3) . . . . ?
C31 Ti1 C7 N2 -118.40(16) . . . . ?
C30 Ti1 C7 N2 -95.39(16) . . . . ?
C33 Ti1 C7 N2 -41.42(19) . . . . ?
C34 Ti1 C7 N2 -60.74(16) . . . . ?
Cl2 Ti1 C7 N2 59.24(14) . . . . ?
Cl1 Ti1 C7 N2 141.60(13) . . . . ?
Ti2 Ti1 C7 N2 100.51(14) . . . . ?
N2 Ti1 C7 N1 165.0(2) . . . . ?
C32 Ti1 C7 N1 79.5(3) . . . . ?
C31 Ti1 C7 N1 46.58(18) . . . . ?
C30 Ti1 C7 N1 69.59(16) . . . . ?
C33 Ti1 C7 N1 123.56(16) . . . . ?
C34 Ti1 C7 N1 104.23(16) . . . . ?
Cl2 Ti1 C7 N1 -135.79(13) . . . . ?
Cl1 Ti1 C7 N1 -53.42(15) . . . . ?
Ti2 Ti1 C7 N1 -94.52(14) . . . . ?
N1 Ti1 C7 C8 91.8(10) . . . . ?
N2 Ti1 C7 C8 -103.2(10) . . . . ?
C32 Ti1 C7 C8 171.3(9) . . . . ?
C31 Ti1 C7 C8 138.4(9) . . . . ?
C30 Ti1 C7 C8 161.4(10) . . . . ?
C33 Ti1 C7 C8 -144.6(9) . . . . ?
C34 Ti1 C7 C8 -164.0(10) . . . . ?
Cl2 Ti1 C7 C8 -44.0(10) . . . . ?
Cl1 Ti1 C7 C8 38.4(10) . . . . ?
Ti2 Ti1 C7 C8 -2.7(10) . . . . ?
N2 C7 C8 C9 81.1(3) . . . . ?
N1 C7 C8 C9 -97.5(3) . . . . ?
Ti1 C7 C8 C9 177.6(8) . . . . ?
N2 C7 C8 C13 -98.7(3) . . . . ?
N1 C7 C8 C13 82.6(3) . . . . ?
Ti1 C7 C8 C13 -2.2(11) . . . . ?
C13 C8 C9 C10 -1.4(4) . . . . ?
C7 C8 C9 C10 178.8(2) . . . . ?
C8 C9 C10 C11 -0.5(4) . . . . ?
C9 C10 C11 C12 1.5(4) . . . . ?
C10 C11 C12 C13 -0.7(4) . . . . ?
C10 C11 C12 C15 -178.0(2) . . . . ?
C11 C12 C13 O1 178.5(2) . . . . ?
C15 C12 C13 O1 -4.2(4) . . . . ?
C11 C12 C13 C8 -1.2(4) . . . . ?
C15 C12 C13 C8 176.1(2) . . . . ?
C17 O1 C13 C12 -3.8(3) . . . . ?
C17 O1 C13 C8 175.9(2) . . . . ?
C9 C8 C13 C12 2.2(4) . . . . ?
C7 C8 C13 C12 -178.0(2) . . . . ?
C9 C8 C13 O1 -177.5(2) . . . . ?
C7 C8 C13 O1 2.3(3) . . . . ?
C13 C12 C15 C18 10.4(3) . . . . ?
C11 C12 C15 C18 -172.4(2) . . . . ?
C13 C12 C15 C14 -108.5(3) . . . . ?
C11 C12 C15 C14 68.7(3) . . . . ?
C13 C12 C15 C16 131.6(3) . . . . ?
C11 C12 C15 C16 -51.2(3) . . . . ?
C13 O1 C17 C18 4.4(3) . . . . ?
C13 O1 C17 C22 -178.1(2) . . . . ?
O1 C17 C18 C19 179.7(2) . . . . ?
C22 C17 C18 C19 2.4(4) . . . . ?
O1 C17 C18 C15 3.2(4) . . . . ?
C22 C17 C18 C15 -174.2(2) . . . . ?
C12 C15 C18 C17 -9.9(3) . . . . ?
C14 C15 C18 C17 108.9(3) . . . . ?
C16 C15 C18 C17 -131.3(3) . . . . ?
C12 C15 C18 C19 173.6(2) . . . . ?
C14 C15 C18 C19 -67.6(3) . . . . ?
C16 C15 C18 C19 52.2(3) . . . . ?
C17 C18 C19 C20 -2.3(4) . . . . ?
C15 C18 C19 C20 174.3(3) . . . . ?
C18 C19 C20 C21 0.7(4) . . . . ?
C19 C20 C21 C22 1.0(4) . . . . ?
C20 C21 C22 C17 -0.9(4) . . . . ?
C20 C21 C22 C23 179.4(2) . . . . ?
C18 C17 C22 C21 -0.8(4) . . . . ?
O1 C17 C22 C21 -178.3(2) . . . . ?
C18 C17 C22 C23 178.8(2) . . . . ?
O1 C17 C22 C23 1.3(3) . . . . ?
C28 N4 C23 N3 -170.0(2) . . . . ?
Ti2 N4 C23 N3 12.5(2) . . . . ?
C28 N4 C23 C22 9.8(4) . . . . ?
Ti2 N4 C23 C22 -167.7(2) . . . . ?
C28 N4 C23 Ti2 177.5(3) . . . . ?
C25 N3 C23 N4 168.7(2) . . . . ?
Ti2 N3 C23 N4 -12.9(2) . . . . ?
C25 N3 C23 C22 -11.2(4) . . . . ?
Ti2 N3 C23 C22 167.3(2) . . . . ?
C25 N3 C23 Ti2 -178.4(3) . . . . ?
C21 C22 C23 N4 -81.2(3) . . . . ?
C17 C22 C23 N4 99.2(3) . . . . ?
C21 C22 C23 N3 98.6(3) . . . . ?
C17 C22 C23 N3 -81.0(3) . . . . ?
C21 C22 C23 Ti2 -172.2(9) . . . . ?
C17 C22 C23 Ti2 8.2(12) . . . . ?
N3 Ti2 C23 N4 165.8(2) . . . . ?
C38 Ti2 C23 N4 79.42(16) . . . . ?
C39 Ti2 C23 N4 108.78(16) . . . . ?
C37 Ti2 C23 N4 45.71(17) . . . . ?
C35 Ti2 C23 N4 100.5(2) . . . . ?
C36 Ti2 C23 N4 36.7(2) . . . . ?
Cl2 Ti2 C23 N4 -66.22(15) . . . . ?
Cl1 Ti2 C23 N4 -148.41(13) . . . . ?
Ti1 Ti2 C23 N4 -107.28(14) . . . . ?
N4 Ti2 C23 N3 -165.8(2) . . . . ?
C38 Ti2 C23 N3 -86.35(17) . . . . ?
C39 Ti2 C23 N3 -56.99(18) . . . . ?
C37 Ti2 C23 N3 -120.06(16) . . . . ?
C35 Ti2 C23 N3 -65.2(3) . . . . ?
C36 Ti2 C23 N3 -129.05(19) . . . . ?
Cl2 Ti2 C23 N3 128.01(14) . . . . ?
Cl1 Ti2 C23 N3 45.82(15) . . . . ?
Ti1 Ti2 C23 N3 86.95(14) . . . . ?
N3 Ti2 C23 C22 -96.6(10) . . . . ?
N4 Ti2 C23 C22 97.7(10) . . . . ?
C38 Ti2 C23 C22 177.1(10) . . . . ?
C39 Ti2 C23 C22 -153.6(10) . . . . ?
C37 Ti2 C23 C22 143.4(10) . . . . ?
C35 Ti2 C23 C22 -161.8(9) . . . . ?
C36 Ti2 C23 C22 134.4(10) . . . . ?
Cl2 Ti2 C23 C22 31.4(10) . . . . ?
Cl1 Ti2 C23 C22 -50.8(10) . . . . ?
Ti1 Ti2 C23 C22 -9.6(10) . . . . ?
C23 N3 C25 C26 -85.7(3) . . . . ?
Ti2 N3 C25 C26 96.6(3) . . . . ?
C23 N3 C25 C24 44.9(4) . . . . ?
Ti2 N3 C25 C24 -132.8(3) . . . . ?
C23 N4 C28 C29 -150.0(2) . . . . ?
Ti2 N4 C28 C29 25.5(4) . . . . ?
C23 N4 C28 C27 88.9(3) . . . . ?
Ti2 N4 C28 C27 -95.6(3) . . . . ?
N1 Ti1 C30 C31 -116.54(18) . . . . ?
N2 Ti1 C30 C31 -179.06(17) . . . . ?
C32 Ti1 C30 C31 38.02(17) . . . . ?
C33 Ti1 C30 C31 79.71(19) . . . . ?
C34 Ti1 C30 C31 116.3(3) . . . . ?
Cl2 Ti1 C30 C31 80.1(2) . . . . ?
Cl1 Ti1 C30 C31 -27.7(2) . . . . ?
C7 Ti1 C30 C31 -146.60(17) . . . . ?
Ti2 Ti1 C30 C31 -3.8(3) . . . . ?
N1 Ti1 C30 C34 127.17(19) . . . . ?
N2 Ti1 C30 C34 64.66(19) . . . . ?
C32 Ti1 C30 C34 -78.26(19) . . . . ?
C31 Ti1 C30 C34 -116.3(3) . . . . ?
C33 Ti1 C30 C34 -36.57(17) . . . . ?
Cl2 Ti1 C30 C34 -36.2(3) . . . . ?
Cl1 Ti1 C30 C34 -143.96(16) . . . . ?
C7 Ti1 C30 C34 97.12(18) . . . . ?
Ti2 Ti1 C30 C34 -120.1(2) . . . . ?
C34 C30 C31 C32 0.1(3) . . . . ?
Ti1 C30 C31 C32 -65.08(19) . . . . ?
C34 C30 C31 Ti1 65.2(2) . . . . ?
N1 Ti1 C31 C30 66.55(19) . . . . ?
N2 Ti1 C31 C30 1.3(2) . . . . ?
C32 Ti1 C31 C30 -115.0(3) . . . . ?
C33 Ti1 C31 C30 -77.21(19) . . . . ?
C34 Ti1 C31 C30 -36.77(18) . . . . ?
Cl2 Ti1 C31 C30 -133.97(17) . . . . ?
Cl1 Ti1 C31 C30 155.26(18) . . . . ?
C7 Ti1 C31 C30 43.1(2) . . . . ?
Ti2 Ti1 C31 C30 178.06(16) . . . . ?
N1 Ti1 C31 C32 -178.42(17) . . . . ?
N2 Ti1 C31 C32 116.35(19) . . . . ?
C30 Ti1 C31 C32 115.0(3) . . . . ?
C33 Ti1 C31 C32 37.82(17) . . . . ?
C34 Ti1 C31 C32 78.26(19) . . . . ?
Cl2 Ti1 C31 C32 -18.9(2) . . . . ?
Cl1 Ti1 C31 C32 -89.71(17) . . . . ?
C7 Ti1 C31 C32 158.12(16) . . . . ?
Ti2 Ti1 C31 C32 -66.91(18) . . . . ?
C30 C31 C32 C33 -0.5(3) . . . . ?
Ti1 C31 C32 C33 -66.90(19) . . . . ?
C30 C31 C32 Ti1 66.38(19) . . . . ?
N1 Ti1 C32 C31 2.3(2) . . . . ?
N2 Ti1 C32 C31 -103.9(2) . . . . ?
C30 Ti1 C32 C31 -37.39(18) . . . . ?
C33 Ti1 C32 C31 -114.8(3) . . . . ?
C34 Ti1 C32 C31 -78.2(2) . . . . ?
Cl2 Ti1 C32 C31 165.23(17) . . . . ?
Cl1 Ti1 C32 C31 87.49(17) . . . . ?
C7 Ti1 C32 C31 -49.1(3) . . . . ?
Ti2 Ti1 C32 C31 124.96(17) . . . . ?
N1 Ti1 C32 C33 117.09(19) . . . . ?
N2 Ti1 C32 C33 10.9(3) . . . . ?
C31 Ti1 C32 C33 114.8(3) . . . . ?
C30 Ti1 C32 C33 77.42(19) . . . . ?
C34 Ti1 C32 C33 36.61(17) . . . . ?
Cl2 Ti1 C32 C33 -79.97(17) . . . . ?
Cl1 Ti1 C32 C33 -157.70(17) . . . . ?
C7 Ti1 C32 C33 65.7(3) . . . . ?
Ti2 Ti1 C32 C33 -120.23(17) . . . . ?
C31 C32 C33 C34 0.7(3) . . . . ?
Ti1 C32 C33 C34 -65.0(2) . . . . ?
C31 C32 C33 Ti1 65.73(19) . . . . ?
N1 Ti1 C33 C34 10.1(2) . . . . ?
N2 Ti1 C33 C34 -56.82(19) . . . . ?
C32 Ti1 C33 C34 115.9(3) . . . . ?
C31 Ti1 C33 C34 77.96(19) . . . . ?
C30 Ti1 C33 C34 36.85(17) . . . . ?
Cl2 Ti1 C33 C34 -142.94(17) . . . . ?
Cl1 Ti1 C33 C34 141.26(16) . . . . ?
C7 Ti1 C33 C34 -35.5(2) . . . . ?
Ti2 Ti1 C33 C34 -172.82(15) . . . . ?
N1 Ti1 C33 C32 -105.8(2) . . . . ?
N2 Ti1 C33 C32 -172.75(17) . . . . ?
C31 Ti1 C33 C32 -37.97(18) . . . . ?
C30 Ti1 C33 C32 -79.08(19) . . . . ?
C34 Ti1 C33 C32 -115.9(3) . . . . ?
Cl2 Ti1 C33 C32 101.14(17) . . . . ?
Cl1 Ti1 C33 C32 25.3(2) . . . . ?
C7 Ti1 C33 C32 -151.47(17) . . . . ?
Ti2 Ti1 C33 C32 71.25(18) . . . . ?
C32 C33 C34 C30 -0.7(3) . . . . ?
Ti1 C33 C34 C30 -63.7(2) . . . . ?
C32 C33 C34 Ti1 63.00(19) . . . . ?
C31 C30 C34 C33 0.4(3) . . . . ?
Ti1 C30 C34 C33 64.0(2) . . . . ?
C31 C30 C34 Ti1 -63.6(2) . . . . ?
N1 Ti1 C34 C33 -173.39(16) . . . . ?
N2 Ti1 C34 C33 126.10(18) . . . . ?
C32 Ti1 C34 C33 -37.63(17) . . . . ?
C31 Ti1 C34 C33 -79.46(19) . . . . ?
C30 Ti1 C34 C33 -116.5(3) . . . . ?
Cl2 Ti1 C34 C33 41.65(19) . . . . ?
Cl1 Ti1 C34 C33 -60.4(2) . . . . ?
C7 Ti1 C34 C33 153.62(17) . . . . ?
Ti2 Ti1 C34 C33 12.9(3) . . . . ?
N1 Ti1 C34 C30 -56.90(19) . . . . ?
N2 Ti1 C34 C30 -117.41(19) . . . . ?
C32 Ti1 C34 C30 78.86(19) . . . . ?
C31 Ti1 C34 C30 37.03(18) . . . . ?
C33 Ti1 C34 C30 116.5(3) . . . . ?
Cl2 Ti1 C34 C30 158.14(16) . . . . ?
Cl1 Ti1 C34 C30 56.1(2) . . . . ?
C7 Ti1 C34 C30 -89.89(18) . . . . ?
Ti2 Ti1 C34 C30 129.42(18) . . . . ?
N3 Ti2 C35 C39 -26.4(2) . . . . ?
N4 Ti2 C35 C39 72.4(2) . . . . ?
C38 Ti2 C35 C39 37.98(18) . . . . ?
C37 Ti2 C35 C39 79.8(2) . . . . ?
C36 Ti2 C35 C39 116.4(3) . . . . ?
Cl2 Ti2 C35 C39 179.88(17) . . . . ?
Cl1 Ti2 C35 C39 -103.62(18) . . . . ?
C23 Ti2 C35 C39 12.9(3) . . . . ?
Ti1 Ti2 C35 C39 -138.82(17) . . . . ?
N3 Ti2 C35 C36 -142.80(17) . . . . ?
N4 Ti2 C35 C36 -44.0(2) . . . . ?
C38 Ti2 C35 C36 -78.38(19) . . . . ?
C39 Ti2 C35 C36 -116.4(3) . . . . ?
C37 Ti2 C35 C36 -36.56(17) . . . . ?
Cl2 Ti2 C35 C36 63.51(17) . . . . ?
Cl1 Ti2 C35 C36 140.01(17) . . . . ?
C23 Ti2 C35 C36 -103.5(2) . . . . ?
Ti1 Ti2 C35 C36 104.82(17) . . . . ?
C39 C35 C36 C37 -0.3(3) . . . . ?
Ti2 C35 C36 C37 63.05(19) . . . . ?
C39 C35 C36 Ti2 -63.38(19) . . . . ?
N3 Ti2 C36 C35 73.1(3) . . . . ?
N4 Ti2 C36 C35 152.56(16) . . . . ?
C38 Ti2 C36 C35 79.05(19) . . . . ?
C39 Ti2 C36 C35 37.08(17) . . . . ?
C37 Ti2 C36 C35 116.9(3) . . . . ?
Cl2 Ti2 C36 C35 -118.28(17) . . . . ?
Cl1 Ti2 C36 C35 -42.61(18) . . . . ?
C23 Ti2 C36 C35 132.21(18) . . . . ?
Ti1 Ti2 C36 C35 -85.80(17) . . . . ?
N3 Ti2 C36 C37 -43.8(3) . . . . ?
N4 Ti2 C36 C37 35.6(2) . . . . ?
C38 Ti2 C36 C37 -37.89(17) . . . . ?
C39 Ti2 C36 C37 -79.86(19) . . . . ?
C35 Ti2 C36 C37 -116.9(3) . . . . ?
Cl2 Ti2 C36 C37 124.78(18) . . . . ?
Cl1 Ti2 C36 C37 -159.55(16) . . . . ?
C23 Ti2 C36 C37 15.3(3) . . . . ?
Ti1 Ti2 C36 C37 157.26(16) . . . . ?
C35 C36 C37 C38 0.0(3) . . . . ?
Ti2 C36 C37 C38 63.22(19) . . . . ?
C35 C36 C37 Ti2 -63.20(19) . . . . ?
N3 Ti2 C37 C36 156.86(17) . . . . ?
N4 Ti2 C37 C36 -148.03(18) . . . . ?
C38 Ti2 C37 C36 115.5(2) . . . . ?
C39 Ti2 C37 C36 77.49(19) . . . . ?
C35 Ti2 C37 C36 36.43(17) . . . . ?
Cl2 Ti2 C37 C36 -57.74(18) . . . . ?
Cl1 Ti2 C37 C36 31.1(2) . . . . ?
C23 Ti2 C37 C36 -170.27(17) . . . . ?
Ti1 Ti2 C37 C36 -34.6(2) . . . . ?
N3 Ti2 C37 C38 41.3(2) . . . . ?
N4 Ti2 C37 C38 96.45(17) . . . . ?
C39 Ti2 C37 C38 -38.03(16) . . . . ?
C35 Ti2 C37 C38 -79.09(18) . . . . ?
C36 Ti2 C37 C38 -115.5(2) . . . . ?
Cl2 Ti2 C37 C38 -173.26(15) . . . . ?
Cl1 Ti2 C37 C38 -84.4(2) . . . . ?
C23 Ti2 C37 C38 74.21(17) . . . . ?
Ti1 Ti2 C37 C38 -150.11(14) . . . . ?
C36 C37 C38 C39 0.3(3) . . . . ?
Ti2 C37 C38 C39 65.9(2) . . . . ?
C36 C37 C38 Ti2 -65.57(19) . . . . ?
N3 Ti2 C38 C39 99.33(18) . . . . ?
N4 Ti2 C38 C39 162.64(18) . . . . ?
C37 Ti2 C38 C39 -114.8(2) . . . . ?
C35 Ti2 C38 C39 -37.25(17) . . . . ?
C36 Ti2 C38 C39 -77.82(19) . . . . ?
Cl2 Ti2 C38 C39 -104.77(19) . . . . ?
Cl1 Ti2 C38 C39 13.0(2) . . . . ?
C23 Ti2 C38 C39 131.39(18) . . . . ?
Ti1 Ti2 C38 C39 -27.5(4) . . . . ?
N3 Ti2 C38 C37 -145.92(17) . . . . ?
N4 Ti2 C38 C37 -82.61(17) . . . . ?
C39 Ti2 C38 C37 114.8(2) . . . . ?
C35 Ti2 C38 C37 77.50(18) . . . . ?
C36 Ti2 C38 C37 36.94(16) . . . . ?
Cl2 Ti2 C38 C37 10.0(2) . . . . ?
Cl1 Ti2 C38 C37 127.73(15) . . . . ?
C23 Ti2 C38 C37 -113.85(17) . . . . ?
Ti1 Ti2 C38 C37 87.2(3) . . . . ?
C36 C35 C39 C38 0.5(3) . . . . ?
Ti2 C35 C39 C38 -64.73(19) . . . . ?
C36 C35 C39 Ti2 65.2(2) . . . . ?
C37 C38 C39 C35 -0.5(3) . . . . ?
Ti2 C38 C39 C35 66.35(19) . . . . ?
C37 C38 C39 Ti2 -66.85(19) . . . . ?
N3 Ti2 C39 C35 159.98(18) . . . . ?
N4 Ti2 C39 C35 -136.30(17) . . . . ?
C38 Ti2 C39 C35 -115.3(3) . . . . ?
C37 Ti2 C39 C35 -77.32(19) . . . . ?
C36 Ti2 C39 C35 -36.63(17) . . . . ?
Cl2 Ti2 C39 C35 -0.2(2) . . . . ?
Cl1 Ti2 C39 C35 75.14(17) . . . . ?
C23 Ti2 C39 C35 -173.27(16) . . . . ?
Ti1 Ti2 C39 C35 54.0(2) . . . . ?
N3 Ti2 C39 C38 -84.76(18) . . . . ?
N4 Ti2 C39 C38 -21.0(2) . . . . ?
C37 Ti2 C39 C38 37.93(17) . . . . ?
C35 Ti2 C39 C38 115.3(3) . . . . ?
C36 Ti2 C39 C38 78.63(19) . . . . ?
Cl2 Ti2 C39 C38 115.08(17) . . . . ?
Cl1 Ti2 C39 C38 -169.61(17) . . . . ?
C23 Ti2 C39 C38 -58.0(2) . . . . ?
Ti1 Ti2 C39 C38 169.23(14) . . . . ?
